data_4316326
loop_
_publ_author_name
'Chhatra B. Khadka'
'Daniel G. Macdonald'
'Yanhua Lan'
'Annie K. Powell'
'Dieter Fenske'
'John F. Corrigan'

_publ_contact_author_address
;Dept of Chemistry
The University of Western Ontario
London ON
N6A 5B7 Canada    
;
_publ_contact_author_email corrigan@uwo.ca
_publ_contact_author_name 'John F Corrigan'
_publ_section_title
;
 Trimethylsilylchalcogenolates of Co(II) and Mn(II): From Mononuclear
 Coordination Complexes to Clusters Containing -ESiMe3 Moieties (E = S,
 Se)
;
_journal_name_full 'Inorganic Chemistry'
_journal_page_first 7289
_journal_page_last 7297
_journal_paper_doi 10.1021/ic902346u
_journal_volume 49
_journal_year 2010
_chemical_formula_moiety 'C36 H100 Li4 Mn4 N8 Se8 Si4'
_chemical_formula_sum 'C36 H100 Li4 Mn4 N8 Se8 Si4'
_chemical_formula_weight 1636.80
_chemical_name_systematic
; 
 ? 
;
_space_group_IT_number 2
_symmetry_cell_setting triclinic
_symmetry_space_group_name_Hall '-P 1'
_symmetry_space_group_name_H-M 'P -1'
_atom_sites_solution_hydrogens geom
_atom_sites_solution_primary direct
_atom_sites_solution_secondary difmap
_audit_creation_method SHELXL-97
_cell_angle_alpha 99.7010(10)
_cell_angle_beta 90.315(2)
_cell_angle_gamma 104.1710(10)
_cell_formula_units_Z 2
_cell_length_a 12.1008(3)
_cell_length_b 14.1392(4)
_cell_length_c 22.2136(6)
_cell_measurement_reflns_used 145557
_cell_measurement_temperature 150(2)
_cell_measurement_theta_max 27.48
_cell_measurement_theta_min 1.70
_cell_volume 3627.95(17)
_computing_cell_refinement 'Bruker XSCANS'
_computing_data_collection 'Bruker XSCANS'
_computing_data_reduction 'Bruker SHELXTL'
_computing_molecular_graphics 'Bruker SHELXTL'
_computing_publication_material 'Bruker SHELXTL'
_computing_structure_refinement 'SHELXL-97 (Sheldrick, 1997)'
_computing_structure_solution 'SHELXS-97 (Sheldrick, 1990)'
_diffrn_ambient_temperature 150(2)
_diffrn_measured_fraction_theta_full 0.990
_diffrn_measured_fraction_theta_max 0.990
_diffrn_measurement_device_type 'Bruker P4'
_diffrn_measurement_method '\w scans'
_diffrn_radiation_monochromator graphite
_diffrn_radiation_source 'fine-focus sealed tube'
_diffrn_radiation_type MoK\a
_diffrn_radiation_wavelength 0.71073
_diffrn_reflns_av_R_equivalents 0.0811
_diffrn_reflns_av_sigmaI/netI 0.0775
_diffrn_reflns_limit_h_max 15
_diffrn_reflns_limit_h_min -15
_diffrn_reflns_limit_k_max 18
_diffrn_reflns_limit_k_min -18
_diffrn_reflns_limit_l_max 28
_diffrn_reflns_limit_l_min -28
_diffrn_reflns_number 57627
_diffrn_reflns_theta_full 27.58
_diffrn_reflns_theta_max 27.58
_diffrn_reflns_theta_min 1.74
_diffrn_standards_number 0
_exptl_absorpt_coefficient_mu 4.787
_exptl_absorpt_correction_T_max 0.4795
_exptl_absorpt_correction_T_min 0.3277
_exptl_absorpt_correction_type multi-scan
_exptl_absorpt_process_details 'DENZO-SMN (Otwinowski & Minor, 1997)'
_exptl_crystal_colour red
_exptl_crystal_density_diffrn 1.498
_exptl_crystal_density_method 'not measured'
_exptl_crystal_description blocks
_exptl_crystal_F_000 1624
_exptl_crystal_size_max 0.30
_exptl_crystal_size_mid 0.20
_exptl_crystal_size_min 0.18
_refine_diff_density_max 1.975
_refine_diff_density_min -1.112
_refine_diff_density_rms 0.127
_refine_ls_extinction_method none
_refine_ls_goodness_of_fit_ref 1.023
_refine_ls_hydrogen_treatment constr
_refine_ls_matrix_type full
_refine_ls_number_parameters 604
_refine_ls_number_reflns 16647
_refine_ls_number_restraints 0
_refine_ls_restrained_S_all 1.023
_refine_ls_R_factor_all 0.1033
_refine_ls_R_factor_gt 0.0527
_refine_ls_shift/su_max 0.002
_refine_ls_shift/su_mean 0.000
_refine_ls_structure_factor_coef Fsqd
_refine_ls_weighting_details 'calc w=1/[\s^2^(Fo^2^)+(0.0643P)^2^+3.1536P] where P=(Fo^2^+2Fc^2^)/3'
_refine_ls_weighting_scheme calc
_refine_ls_wR_factor_gt 0.1183
_refine_ls_wR_factor_ref 0.1396
_reflns_number_gt 10602
_reflns_number_total 16647
_reflns_threshold_expression I>2\s(I)
_cod_data_source_file ic902346u_si_002_9.cif
_cod_data_source_block 07135
_cod_depositor_comments
;
The following automatic conversions were performed:

'_symmetry_cell_setting' value 'Triclinic' changed to 'triclinic'
according to the built-in table from CIF Core dictionary named
'cif_core.dic' version 2.4.1 from 2010-06-29.

Automatic conversion script
Id: cif_fix_values 1646 2011-03-28 12:23:43Z adriana 
;
_cod_original_sg_symbol_Hall -P1
_cod_database_code 4316326

loop_
_symmetry_equiv_pos_as_xyz
'x, y, z'
'-x, -y, -z'

loop_
_atom_site_label
_atom_site_type_symbol
_atom_site_fract_x
_atom_site_fract_y
_atom_site_fract_z
_atom_site_U_iso_or_equiv
_atom_site_adp_type
_atom_site_occupancy
_atom_site_symmetry_multiplicity
_atom_site_calc_flag
_atom_site_refinement_flags
_atom_site_disorder_assembly
_atom_site_disorder_group
Mn1 Mn 0.29514(7) 0.37476(6) 0.32039(4) 0.03392(19) Uani 1 1 d . . .
Mn2 Mn 0.33390(7) 0.32226(6) 0.17992(4) 0.03485(19) Uani 1 1 d . . .
Mn3 Mn 0.48720(7) 0.51921(6) 0.26374(4) 0.0350(2) Uani 1 1 d . . .
Mn4 Mn 0.23379(7) 0.50110(6) 0.22526(4) 0.03369(19) Uani 1 1 d . . .
Se1 Se 0.47470(5) 0.33620(4) 0.26870(2) 0.03583(14) Uani 1 1 d . . .
Se2 Se 0.14361(5) 0.32063(4) 0.23357(2) 0.03530(14) Uani 1 1 d . . .
Se3 Se 0.39372(5) 0.49756(4) 0.15362(2) 0.03530(14) Uani 1 1 d . . .
Se4 Se 0.33629(5) 0.56452(4) 0.33348(2) 0.03453(13) Uani 1 1 d . . .
Se5 Se 0.27415(5) 0.30295(5) 0.41853(3) 0.04241(15) Uani 1 1 d . . .
Se6 Se 0.07879(5) 0.59019(5) 0.21614(3) 0.04241(15) Uani 1 1 d . . .
Se7 Se 0.28638(6) 0.18395(5) 0.08708(3) 0.04868(17) Uani 1 1 d . . .
Se8 Se 0.68913(5) 0.62814(5) 0.26726(3) 0.04484(16) Uani 1 1 d . . .
Si1 Si 0.12495(15) 0.16968(13) 0.39471(8) 0.0449(4) Uani 1 1 d . . .
Si2 Si 0.16207(15) 0.70266(13) 0.15953(8) 0.0452(4) Uani 1 1 d . . .
Si3 Si 0.37304(17) 0.07421(13) 0.11670(8) 0.0531(5) Uani 1 1 d . . .
Si4 Si 0.67397(15) 0.77520(13) 0.31908(8) 0.0507(4) Uani 1 1 d . . .
Li1 Li 0.0874(9) 0.1952(8) 0.1369(4) 0.048(2) Uani 1 1 d . . .
Li2 Li 0.4644(8) 0.2748(7) 0.3724(5) 0.042(2) Uani 1 1 d . . .
Li3 Li 0.1561(8) 0.6281(8) 0.3282(4) 0.044(2) Uani 1 1 d . . .
Li4 Li 0.6060(9) 0.5912(8) 0.1554(5) 0.053(3) Uani 1 1 d . . .
N1 N 0.0245(4) 0.5572(4) 0.3761(2) 0.0547(14) Uani 1 1 d . . .
N2 N 0.1571(5) 0.7604(4) 0.3831(2) 0.0586(15) Uani 1 1 d . . .
N3 N 0.5450(5) 0.1578(4) 0.3730(3) 0.0554(14) Uani 1 1 d . . .
N4 N 0.5979(4) 0.3676(4) 0.4300(2) 0.0448(12) Uani 1 1 d . . .
N5 N -0.0644(5) 0.0934(4) 0.1501(3) 0.0593(15) Uani 1 1 d . . .
N6 N 0.0011(4) 0.2399(4) 0.0705(2) 0.0467(12) Uani 1 1 d . . .
N7 N 0.6301(5) 0.6849(5) 0.0899(3) 0.0669(17) Uani 1 1 d . . .
N8 N 0.6945(5) 0.5013(5) 0.1029(3) 0.0683(17) Uani 1 1 d . . .
C1 C -0.0102(5) 0.2087(5) 0.3880(3) 0.0599(18) Uani 1 1 d . . .
H1A H -0.0738 0.1499 0.3766 0.090 Uiso 1 1 calc R . .
H1B H -0.0041 0.2505 0.3566 0.090 Uiso 1 1 calc R . .
H1C H -0.0239 0.2463 0.4273 0.090 Uiso 1 1 calc R . .
C2 C 0.1399(6) 0.0884(5) 0.3222(3) 0.0541(17) Uani 1 1 d . . .
H2A H 0.0728 0.0320 0.3142 0.081 Uiso 1 1 calc R . .
H2B H 0.2086 0.0641 0.3255 0.081 Uiso 1 1 calc R . .
H2C H 0.1464 0.1260 0.2886 0.081 Uiso 1 1 calc R . .
C3 C 0.1144(6) 0.0965(5) 0.4583(3) 0.0608(19) Uani 1 1 d . . .
H3A H 0.0445 0.0427 0.4518 0.091 Uiso 1 1 calc R . .
H3B H 0.1123 0.1400 0.4974 0.091 Uiso 1 1 calc R . .
H3C H 0.1808 0.0685 0.4591 0.091 Uiso 1 1 calc R . .
C4 C 0.1695(7) 0.6405(5) 0.0801(3) 0.065(2) Uani 1 1 d . . .
H4A H 0.2054 0.6898 0.0554 0.097 Uiso 1 1 calc R . .
H4B H 0.0923 0.6069 0.0631 0.097 Uiso 1 1 calc R . .
H4C H 0.2148 0.5916 0.0798 0.097 Uiso 1 1 calc R . .
C5 C 0.0731(6) 0.7951(5) 0.1607(3) 0.065(2) Uani 1 1 d . . .
H5A H 0.1035 0.8408 0.1328 0.097 Uiso 1 1 calc R . .
H5B H 0.0755 0.8325 0.2023 0.097 Uiso 1 1 calc R . .
H5C H -0.0060 0.7601 0.1478 0.097 Uiso 1 1 calc R . .
C6 C 0.3084(5) 0.7687(5) 0.1892(3) 0.0620(19) Uani 1 1 d . . .
H6A H 0.3407 0.8186 0.1641 0.093 Uiso 1 1 calc R . .
H6B H 0.3558 0.7213 0.1875 0.093 Uiso 1 1 calc R . .
H6C H 0.3062 0.8013 0.2316 0.093 Uiso 1 1 calc R . .
C7 C 0.3272(7) 0.0442(5) 0.1924(3) 0.066(2) Uani 1 1 d . . .
H7A H 0.3685 -0.0018 0.2043 0.099 Uiso 1 1 calc R . .
H7B H 0.2450 0.0135 0.1899 0.099 Uiso 1 1 calc R . .
H7C H 0.3438 0.1051 0.2230 0.099 Uiso 1 1 calc R . .
C8 C 0.5303(7) 0.1250(6) 0.1219(4) 0.080(2) Uani 1 1 d . . .
H8A H 0.5675 0.0743 0.1308 0.120 Uiso 1 1 calc R . .
H8B H 0.5508 0.1829 0.1547 0.120 Uiso 1 1 calc R . .
H8C H 0.5556 0.1445 0.0829 0.120 Uiso 1 1 calc R . .
C9 C 0.3355(8) -0.0413(5) 0.0573(3) 0.082(2) Uani 1 1 d . . .
H9A H 0.3697 -0.0914 0.0699 0.123 Uiso 1 1 calc R . .
H9B H 0.3648 -0.0262 0.0181 0.123 Uiso 1 1 calc R . .
H9C H 0.2524 -0.0666 0.0531 0.123 Uiso 1 1 calc R . .
C10 C 0.5580(7) 0.8168(6) 0.2847(4) 0.087(3) Uani 1 1 d . . .
H10A H 0.5609 0.8852 0.3039 0.131 Uiso 1 1 calc R . .
H10B H 0.4840 0.7736 0.2914 0.131 Uiso 1 1 calc R . .
H10C H 0.5677 0.8137 0.2407 0.131 Uiso 1 1 calc R . .
C11 C 0.8108(6) 0.8697(5) 0.3155(4) 0.089(3) Uani 1 1 d . . .
H11A H 0.8064 0.9333 0.3397 0.133 Uiso 1 1 calc R . .
H11B H 0.8240 0.8773 0.2729 0.133 Uiso 1 1 calc R . .
H11C H 0.8739 0.8482 0.3321 0.133 Uiso 1 1 calc R . .
C12 C 0.6439(9) 0.7675(7) 0.4005(4) 0.108(3) Uani 1 1 d . . .
H12A H 0.6390 0.8325 0.4223 0.162 Uiso 1 1 calc R . .
H12B H 0.7054 0.7470 0.4195 0.162 Uiso 1 1 calc R . .
H12C H 0.5713 0.7188 0.4024 0.162 Uiso 1 1 calc R . .
C13 C 0.1077(9) 0.8213(7) 0.3481(4) 0.103(3) Uani 1 1 d . . .
H13A H 0.0825 0.8720 0.3765 0.155 Uiso 1 1 calc R . .
H13B H 0.0423 0.7790 0.3223 0.155 Uiso 1 1 calc R . .
H13C H 0.1654 0.8534 0.3223 0.155 Uiso 1 1 calc R . .
C14 C 0.2674(8) 0.8171(6) 0.4110(4) 0.099(3) Uani 1 1 d . . .
H14A H 0.2572 0.8724 0.4417 0.148 Uiso 1 1 calc R . .
H14B H 0.3164 0.8429 0.3795 0.148 Uiso 1 1 calc R . .
H14C H 0.3032 0.7742 0.4306 0.148 Uiso 1 1 calc R . .
C15 C -0.0145(8) 0.6389(7) 0.4090(5) 0.099(3) Uani 1 1 d . . .
H15A H -0.0567 0.6177 0.4445 0.119 Uiso 1 1 calc R . .
H15B H -0.0679 0.6576 0.3820 0.119 Uiso 1 1 calc R . .
C16 C 0.0826(9) 0.7278(7) 0.4313(4) 0.094(3) Uani 1 1 d . . .
H16A H 0.0509 0.7832 0.4505 0.112 Uiso 1 1 calc R . .
H16B H 0.1290 0.7117 0.4632 0.112 Uiso 1 1 calc R . .
C17 C 0.0618(7) 0.4986(6) 0.4153(4) 0.077(2) Uani 1 1 d . . .
H17A H -0.0036 0.4648 0.4361 0.115 Uiso 1 1 calc R . .
H17B H 0.1190 0.5418 0.4458 0.115 Uiso 1 1 calc R . .
H17C H 0.0953 0.4493 0.3908 0.115 Uiso 1 1 calc R . .
C18 C -0.0702(7) 0.4902(7) 0.3351(4) 0.085(3) Uani 1 1 d . . .
H18A H -0.1308 0.4589 0.3598 0.128 Uiso 1 1 calc R . .
H18B H -0.0416 0.4390 0.3092 0.128 Uiso 1 1 calc R . .
H18C H -0.1008 0.5286 0.3093 0.128 Uiso 1 1 calc R . .
C19 C -0.0437(8) -0.0058(6) 0.1478(4) 0.094(3) Uani 1 1 d . . .
H19A H -0.1169 -0.0555 0.1445 0.142 Uiso 1 1 calc R . .
H19B H -0.0010 -0.0069 0.1852 0.142 Uiso 1 1 calc R . .
H19C H 0.0006 -0.0209 0.1122 0.142 Uiso 1 1 calc R . .
C20 C -0.1163(6) 0.1221(6) 0.2077(4) 0.080(2) Uani 1 1 d . . .
H20A H -0.1865 0.0718 0.2114 0.120 Uiso 1 1 calc R . .
H20B H -0.1342 0.1862 0.2081 0.120 Uiso 1 1 calc R . .
H20C H -0.0627 0.1276 0.2421 0.120 Uiso 1 1 calc R . .
C21 C -0.1395(6) 0.0961(6) 0.0974(3) 0.069(2) Uani 1 1 d . . .
H21A H -0.2205 0.0725 0.1068 0.083 Uiso 1 1 calc R . .
H21B H -0.1242 0.0515 0.0608 0.083 Uiso 1 1 calc R . .
C22 C -0.1177(6) 0.2016(6) 0.0844(3) 0.067(2) Uani 1 1 d . . .
H22A H -0.1682 0.2024 0.0494 0.080 Uiso 1 1 calc R . .
H22B H -0.1366 0.2452 0.1205 0.080 Uiso 1 1 calc R . .
C23 C 0.0323(7) 0.3472(5) 0.0756(4) 0.077(2) Uani 1 1 d . . .
H23A H -0.0147 0.3665 0.0461 0.115 Uiso 1 1 calc R . .
H23B H 0.1130 0.3694 0.0670 0.115 Uiso 1 1 calc R . .
H23C H 0.0196 0.3779 0.1171 0.115 Uiso 1 1 calc R . .
C24 C 0.0192(7) 0.1917(7) 0.0081(3) 0.079(2) Uani 1 1 d . . .
H24A H -0.0326 0.2059 -0.0213 0.119 Uiso 1 1 calc R . .
H24B H 0.0038 0.1199 0.0064 0.119 Uiso 1 1 calc R . .
H24C H 0.0984 0.2173 -0.0022 0.119 Uiso 1 1 calc R . .
C25 C 0.5965(7) 0.1345(6) 0.3147(3) 0.077(2) Uani 1 1 d . . .
H25A H 0.6426 0.0874 0.3180 0.116 Uiso 1 1 calc R . .
H25B H 0.6451 0.1954 0.3043 0.116 Uiso 1 1 calc R . .
H25C H 0.5361 0.1052 0.2825 0.116 Uiso 1 1 calc R . .
C26 C 0.4704(7) 0.0688(6) 0.3892(5) 0.090(3) Uani 1 1 d . . .
H26A H 0.5153 0.0213 0.3941 0.135 Uiso 1 1 calc R . .
H26B H 0.4109 0.0390 0.3567 0.135 Uiso 1 1 calc R . .
H26C H 0.4349 0.0862 0.4276 0.135 Uiso 1 1 calc R . .
C27 C 0.6344(6) 0.2019(5) 0.4215(3) 0.0617(19) Uani 1 1 d . . .
H27A H 0.6955 0.1662 0.4162 0.074 Uiso 1 1 calc R . .
H27B H 0.6017 0.1940 0.4617 0.074 Uiso 1 1 calc R . .
C28 C 0.6851(5) 0.3106(5) 0.4211(3) 0.0563(17) Uani 1 1 d . . .
H28A H 0.7456 0.3372 0.4540 0.068 Uiso 1 1 calc R . .
H28B H 0.7205 0.3185 0.3816 0.068 Uiso 1 1 calc R . .
C29 C 0.5659(6) 0.3795(6) 0.4947(3) 0.0642(19) Uani 1 1 d . . .
H29A H 0.6326 0.4176 0.5210 0.096 Uiso 1 1 calc R . .
H29B H 0.5387 0.3140 0.5062 0.096 Uiso 1 1 calc R . .
H29C H 0.5052 0.4146 0.4996 0.096 Uiso 1 1 calc R . .
C30 C 0.6396(5) 0.4667(4) 0.4143(3) 0.0527(16) Uani 1 1 d . . .
H30A H 0.7029 0.5052 0.4429 0.079 Uiso 1 1 calc R . .
H30B H 0.5776 0.5004 0.4170 0.079 Uiso 1 1 calc R . .
H30C H 0.6662 0.4605 0.3726 0.079 Uiso 1 1 calc R . .
C31 C 0.5269(7) 0.7032(6) 0.0679(4) 0.084(3) Uani 1 1 d . . .
H31A H 0.5429 0.7377 0.0330 0.126 Uiso 1 1 calc R . .
H31B H 0.4969 0.7443 0.1006 0.126 Uiso 1 1 calc R . .
H31C H 0.4703 0.6400 0.0551 0.126 Uiso 1 1 calc R . .
C32 C 0.7140(8) 0.7764(7) 0.1097(4) 0.108(3) Uani 1 1 d . . .
H32A H 0.7354 0.8097 0.0746 0.162 Uiso 1 1 calc R . .
H32B H 0.7817 0.7629 0.1274 0.162 Uiso 1 1 calc R . .
H32C H 0.6823 0.8192 0.1405 0.162 Uiso 1 1 calc R . .
C33 C 0.6293(7) 0.3997(6) 0.0857(4) 0.082(2) Uani 1 1 d . . .
H33A H 0.6741 0.3621 0.0592 0.124 Uiso 1 1 calc R . .
H33B H 0.5582 0.3977 0.0637 0.124 Uiso 1 1 calc R . .
H33C H 0.6117 0.3703 0.1225 0.124 Uiso 1 1 calc R . .
C34 C 0.8006(8) 0.5043(11) 0.1306(7) 0.203(9) Uani 1 1 d . . .
H34A H 0.8472 0.4758 0.1001 0.305 Uiso 1 1 calc R . .
H34B H 0.7884 0.4660 0.1639 0.305 Uiso 1 1 calc R . .
H34C H 0.8402 0.5732 0.1470 0.305 Uiso 1 1 calc R . .
C35 C 0.7176(14) 0.5536(9) 0.0520(5) 0.163(7) Uani 1 1 d . . .
H35B H 0.8015 0.5803 0.0536 0.196 Uiso 1 1 calc R . .
H35C H 0.6988 0.5021 0.0148 0.196 Uiso 1 1 calc R . .
C36 C 0.6753(12) 0.6239(10) 0.0414(4) 0.137(5) Uani 1 1 d . . .
H36C H 0.6129 0.5944 0.0098 0.164 Uiso 1 1 calc R . .
H36A H 0.7352 0.6695 0.0226 0.164 Uiso 1 1 calc R . .

loop_
_atom_site_aniso_label
_atom_site_aniso_U_11
_atom_site_aniso_U_22
_atom_site_aniso_U_33
_atom_site_aniso_U_23
_atom_site_aniso_U_13
_atom_site_aniso_U_12
Mn1 0.0369(5) 0.0346(5) 0.0312(4) 0.0096(4) 0.0014(3) 0.0082(4)
Mn2 0.0375(5) 0.0342(5) 0.0323(4) 0.0061(4) 0.0017(4) 0.0076(4)
Mn3 0.0342(4) 0.0353(5) 0.0359(5) 0.0095(4) 0.0006(4) 0.0073(4)
Mn4 0.0357(4) 0.0340(5) 0.0325(4) 0.0074(4) -0.0009(3) 0.0098(4)
Se1 0.0385(3) 0.0361(3) 0.0358(3) 0.0087(2) 0.0013(2) 0.0132(3)
Se2 0.0351(3) 0.0351(3) 0.0336(3) 0.0072(2) 0.0006(2) 0.0040(2)
Se3 0.0355(3) 0.0380(3) 0.0332(3) 0.0118(2) 0.0024(2) 0.0070(2)
Se4 0.0378(3) 0.0337(3) 0.0319(3) 0.0041(2) -0.0013(2) 0.0098(2)
Se5 0.0449(3) 0.0476(4) 0.0361(3) 0.0155(3) 0.0026(3) 0.0087(3)
Se6 0.0402(3) 0.0492(4) 0.0425(3) 0.0124(3) -0.0012(3) 0.0170(3)
Se7 0.0640(4) 0.0458(4) 0.0348(3) 0.0027(3) 0.0001(3) 0.0140(3)
Se8 0.0351(3) 0.0452(4) 0.0525(4) 0.0100(3) -0.0016(3) 0.0059(3)
Si1 0.0488(10) 0.0426(10) 0.0455(10) 0.0159(8) 0.0097(8) 0.0098(8)
Si2 0.0543(10) 0.0466(10) 0.0419(10) 0.0144(8) -0.0005(8) 0.0215(9)
Si3 0.0748(13) 0.0399(10) 0.0451(10) 0.0022(8) 0.0037(9) 0.0187(9)
Si4 0.0494(10) 0.0444(11) 0.0508(11) 0.0035(8) -0.0049(8) 0.0009(8)
Li1 0.064(7) 0.043(6) 0.038(6) 0.006(5) -0.004(5) 0.016(5)
Li2 0.036(5) 0.038(5) 0.050(6) 0.009(5) -0.002(4) 0.007(4)
Li3 0.051(6) 0.047(6) 0.037(5) 0.011(5) 0.001(4) 0.012(5)
Li4 0.059(7) 0.061(7) 0.041(6) 0.006(5) 0.011(5) 0.018(6)
N1 0.042(3) 0.074(4) 0.054(3) 0.018(3) 0.012(3) 0.022(3)
N2 0.090(4) 0.055(4) 0.042(3) 0.008(3) 0.006(3) 0.038(3)
N3 0.062(4) 0.041(3) 0.065(4) 0.014(3) -0.009(3) 0.014(3)
N4 0.048(3) 0.053(3) 0.035(3) 0.008(2) 0.000(2) 0.015(3)
N5 0.056(3) 0.050(3) 0.068(4) 0.014(3) -0.006(3) 0.002(3)
N6 0.050(3) 0.053(3) 0.037(3) 0.007(2) -0.003(2) 0.014(3)
N7 0.075(4) 0.065(4) 0.050(4) 0.014(3) 0.015(3) -0.008(3)
N8 0.058(4) 0.077(5) 0.064(4) -0.010(3) 0.005(3) 0.019(3)
C1 0.055(4) 0.063(5) 0.062(4) 0.012(4) 0.011(3) 0.014(4)
C2 0.068(4) 0.047(4) 0.051(4) 0.013(3) 0.007(3) 0.016(3)
C3 0.080(5) 0.052(4) 0.052(4) 0.019(3) 0.017(4) 0.011(4)
C4 0.095(5) 0.067(5) 0.047(4) 0.019(4) 0.005(4) 0.043(4)
C5 0.081(5) 0.069(5) 0.059(4) 0.018(4) -0.002(4) 0.041(4)
C6 0.060(4) 0.051(4) 0.081(5) 0.022(4) 0.003(4) 0.018(3)
C7 0.102(6) 0.045(4) 0.047(4) 0.011(3) -0.002(4) 0.009(4)
C8 0.091(6) 0.084(6) 0.077(6) 0.011(5) 0.016(5) 0.049(5)
C9 0.130(7) 0.055(5) 0.058(5) -0.005(4) -0.001(5) 0.030(5)
C10 0.085(6) 0.053(5) 0.126(8) 0.004(5) -0.017(5) 0.030(4)
C11 0.063(5) 0.046(5) 0.141(8) 0.005(5) -0.003(5) -0.009(4)
C12 0.152(9) 0.083(6) 0.056(5) -0.012(5) 0.011(6) -0.016(6)
C13 0.170(10) 0.088(7) 0.079(6) 0.012(5) -0.005(6) 0.086(7)
C14 0.138(9) 0.062(6) 0.079(6) -0.011(5) -0.022(6) 0.009(6)
C15 0.100(7) 0.113(8) 0.106(7) 0.031(6) 0.053(6) 0.057(7)
C16 0.116(8) 0.104(8) 0.063(6) -0.010(5) 0.015(5) 0.049(6)
C17 0.079(5) 0.089(6) 0.081(6) 0.045(5) 0.029(4) 0.033(5)
C18 0.065(5) 0.105(7) 0.088(6) 0.039(5) 0.023(5) 0.009(5)
C19 0.118(7) 0.045(5) 0.115(8) 0.015(5) -0.015(6) 0.011(5)
C20 0.064(5) 0.102(7) 0.071(5) 0.013(5) 0.021(4) 0.016(5)
C21 0.056(4) 0.071(5) 0.067(5) 0.010(4) -0.016(4) -0.007(4)
C22 0.064(5) 0.080(6) 0.061(5) 0.002(4) -0.014(4) 0.037(4)
C23 0.094(6) 0.063(5) 0.073(5) 0.028(4) -0.028(4) 0.009(4)
C24 0.078(5) 0.109(7) 0.048(4) 0.001(4) -0.006(4) 0.026(5)
C25 0.100(6) 0.071(5) 0.067(5) -0.005(4) 0.000(5) 0.043(5)
C26 0.090(6) 0.047(5) 0.138(8) 0.031(5) -0.002(6) 0.016(4)
C27 0.063(4) 0.067(5) 0.067(5) 0.019(4) -0.008(4) 0.033(4)
C28 0.045(4) 0.062(5) 0.063(4) 0.007(4) -0.006(3) 0.019(3)
C29 0.078(5) 0.075(5) 0.039(4) 0.010(4) 0.005(3) 0.018(4)
C30 0.052(4) 0.043(4) 0.057(4) 0.003(3) -0.001(3) 0.004(3)
C31 0.079(6) 0.094(7) 0.082(6) 0.046(5) -0.006(5) 0.006(5)
C32 0.100(7) 0.103(8) 0.092(7) 0.022(6) -0.003(5) -0.034(6)
C33 0.073(5) 0.075(6) 0.092(6) -0.004(5) 0.020(5) 0.016(5)
C34 0.077(7) 0.257(17) 0.239(16) -0.152(13) -0.053(8) 0.107(9)
C35 0.289(18) 0.135(11) 0.110(9) 0.055(8) 0.134(11) 0.111(12)
C36 0.223(14) 0.149(11) 0.063(6) 0.028(7) 0.059(8) 0.087(11)

loop_
_atom_type_symbol
_atom_type_description
_atom_type_scat_dispersion_real
_atom_type_scat_dispersion_imag
_atom_type_scat_source
C C 0.0033 0.0016 'International Tables Vol C Tables 4.2.6.8 and 6.1.1.4'
H H 0.0000 0.0000 'International Tables Vol C Tables 4.2.6.8 and 6.1.1.4'
Li Li -0.0003 0.0001 'International Tables Vol C Tables 4.2.6.8 and 6.1.1.4'
N N 0.0061 0.0033 'International Tables Vol C Tables 4.2.6.8 and 6.1.1.4'
Si Si 0.0817 0.0704 'International Tables Vol C Tables 4.2.6.8 and 6.1.1.4'
Mn Mn 0.3368 0.7283 'International Tables Vol C Tables 4.2.6.8 and 6.1.1.4'
Se Se -0.0929 2.2259 'International Tables Vol C Tables 4.2.6.8 and 6.1.1.4'

loop_
_geom_angle_atom_site_label_1
_geom_angle_atom_site_label_2
_geom_angle_atom_site_label_3
_geom_angle
_geom_angle_site_symmetry_1
_geom_angle_site_symmetry_3
_geom_angle_publ_flag
Se2 Mn1 Se5 122.75(4) . . ?
Se2 Mn1 Se4 101.59(3) . . ?
Se5 Mn1 Se4 115.99(4) . . ?
Se2 Mn1 Se1 103.20(3) . . ?
Se5 Mn1 Se1 107.81(3) . . ?
Se4 Mn1 Se1 103.26(3) . . ?
Se2 Mn1 Li2 134.03(19) . . ?
Se5 Mn1 Li2 54.48(18) . . ?
Se4 Mn1 Li2 120.95(19) . . ?
Se1 Mn1 Li2 53.48(18) . . ?
Se2 Mn1 Mn3 101.16(3) . . ?
Se5 Mn1 Mn3 135.88(4) . . ?
Se4 Mn1 Mn3 51.77(2) . . ?
Se1 Mn1 Mn3 52.62(2) . . ?
Li2 Mn1 Mn3 92.98(17) . . ?
Se2 Mn1 Mn2 53.00(2) . . ?
Se5 Mn1 Mn2 142.65(4) . . ?
Se4 Mn1 Mn2 100.16(3) . . ?
Se1 Mn1 Mn2 51.61(2) . . ?
Li2 Mn1 Mn2 99.67(19) . . ?
Mn3 Mn1 Mn2 61.76(3) . . ?
Se2 Mn1 Mn4 51.63(2) . . ?
Se5 Mn1 Mn4 154.74(4) . . ?
Se4 Mn1 Mn4 52.72(2) . . ?
Se1 Mn1 Mn4 97.23(3) . . ?
Li2 Mn1 Mn4 149.86(18) . . ?
Mn3 Mn1 Mn4 59.30(2) . . ?
Mn2 Mn1 Mn4 58.40(3) . . ?
Se7 Mn2 Se1 126.32(4) . . ?
Se7 Mn2 Se3 114.21(3) . . ?
Se1 Mn2 Se3 101.48(3) . . ?
Se7 Mn2 Se2 106.09(4) . . ?
Se1 Mn2 Se2 102.88(3) . . ?
Se3 Mn2 Se2 103.25(3) . . ?
Se7 Mn2 Mn4 132.88(4) . . ?
Se1 Mn2 Mn4 100.58(3) . . ?
Se3 Mn2 Mn4 51.83(2) . . ?
Se2 Mn2 Mn4 52.60(2) . . ?
Se7 Mn2 Li1 55.28(19) . . ?
Se1 Mn2 Li1 136.18(18) . . ?
Se3 Mn2 Li1 117.39(18) . . ?
Se2 Mn2 Li1 51.08(19) . . ?
Mn4 Mn2 Li1 89.14(19) . . ?
Se7 Mn2 Mn1 143.51(4) . . ?
Se1 Mn2 Mn1 52.92(2) . . ?
Se3 Mn2 Mn1 100.04(3) . . ?
Se2 Mn2 Mn1 51.36(2) . . ?
Mn4 Mn2 Mn1 61.31(3) . . ?
Li1 Mn2 Mn1 98.57(18) . . ?
Se7 Mn2 Mn3 155.66(4) . . ?
Se1 Mn2 Mn3 51.49(2) . . ?
Se3 Mn2 Mn3 52.56(2) . . ?
Se2 Mn2 Mn3 97.41(3) . . ?
Mn4 Mn2 Mn3 59.21(3) . . ?
Li1 Mn2 Mn3 146.64(19) . . ?
Mn1 Mn2 Mn3 58.67(3) . . ?
Se4 Mn3 Se8 122.71(4) . . ?
Se4 Mn3 Se1 104.90(3) . . ?
Se8 Mn3 Se1 114.71(4) . . ?
Se4 Mn3 Se3 103.47(3) . . ?
Se8 Mn3 Se3 108.73(3) . . ?
Se1 Mn3 Se3 99.32(3) . . ?
Se4 Mn3 Li4 136.4(2) . . ?
Se8 Mn3 Li4 55.0(2) . . ?
Se1 Mn3 Li4 114.7(2) . . ?
Se3 Mn3 Li4 54.0(2) . . ?
Se4 Mn3 Mn4 53.86(2) . . ?
Se8 Mn3 Mn4 143.96(4) . . ?
Se1 Mn3 Mn4 99.22(3) . . ?
Se3 Mn3 Mn4 51.11(2) . . ?
Li4 Mn3 Mn4 100.7(2) . . ?
Se4 Mn3 Mn1 52.90(2) . . ?
Se8 Mn3 Mn1 151.11(4) . . ?
Se1 Mn3 Mn1 53.17(2) . . ?
Se3 Mn3 Mn1 99.58(3) . . ?
Li4 Mn3 Mn1 151.4(2) . . ?
Mn4 Mn3 Mn1 61.32(3) . . ?
Se4 Mn3 Mn2 99.25(3) . . ?
Se8 Mn3 Mn2 137.78(4) . . ?
Se1 Mn3 Mn2 50.75(2) . . ?
Se3 Mn3 Mn2 51.04(2) . . ?
Li4 Mn3 Mn2 92.4(2) . . ?
Mn4 Mn3 Mn2 58.32(3) . . ?
Mn1 Mn3 Mn2 59.57(3) . . ?
Se3 Mn4 Se6 125.23(4) . . ?
Se3 Mn4 Se2 106.03(3) . . ?
Se6 Mn4 Se2 109.59(4) . . ?
Se3 Mn4 Se4 104.39(3) . . ?
Se6 Mn4 Se4 108.64(3) . . ?
Se2 Mn4 Se4 100.05(3) . . ?
Se3 Mn4 Li3 142.7(2) . . ?
Se6 Mn4 Li3 55.23(19) . . ?
Se2 Mn4 Li3 107.65(19) . . ?
Se4 Mn4 Li3 54.25(19) . . ?
Se3 Mn4 Mn2 53.50(2) . . ?
Se6 Mn4 Mn2 148.76(4) . . ?
Se2 Mn4 Mn2 53.77(2) . . ?
Se4 Mn4 Mn2 100.85(3) . . ?
Li3 Mn4 Mn2 148.84(18) . . ?
Se3 Mn4 Mn3 54.35(2) . . ?
Se6 Mn4 Mn3 146.82(4) . . ?
Se2 Mn4 Mn3 100.83(3) . . ?
Se4 Mn4 Mn3 51.57(2) . . ?
Li3 Mn4 Mn3 103.4(2) . . ?
Mn2 Mn4 Mn3 62.47(3) . . ?
Se3 Mn4 Mn1 100.50(3) . . ?
Se6 Mn4 Mn1 134.25(4) . . ?
Se2 Mn4 Mn1 51.13(2) . . ?
Se4 Mn4 Mn1 51.59(2) . . ?
Li3 Mn4 Mn1 88.55(18) . . ?
Mn2 Mn4 Mn1 60.29(3) . . ?
Mn3 Mn4 Mn1 59.38(2) . . ?
Mn2 Se1 Mn3 77.75(3) . . ?
Mn2 Se1 Li2 135.6(2) . . ?
Mn3 Se1 Li2 121.0(2) . . ?
Mn2 Se1 Mn1 75.47(3) . . ?
Mn3 Se1 Mn1 74.21(3) . . ?
Li2 Se1 Mn1 72.8(2) . . ?
Li1 Se2 Mn1 140.7(2) . . ?
Li1 Se2 Mn4 118.7(2) . . ?
Mn1 Se2 Mn4 77.24(3) . . ?
Li1 Se2 Mn2 75.5(2) . . ?
Mn1 Se2 Mn2 75.64(3) . . ?
Mn4 Se2 Mn2 73.63(3) . . ?
Mn4 Se3 Mn2 74.66(3) . . ?
Mn4 Se3 Li4 135.3(2) . . ?
Mn2 Se3 Li4 121.2(2) . . ?
Mn4 Se3 Mn3 74.54(3) . . ?
Mn2 Se3 Mn3 76.40(3) . . ?
Li4 Se3 Mn3 70.5(2) . . ?
Mn3 Se4 Li3 139.2(2) . . ?
Mn3 Se4 Mn1 75.34(3) . . ?
Li3 Se4 Mn1 113.5(2) . . ?
Mn3 Se4 Mn4 74.57(3) . . ?
Li3 Se4 Mn4 70.0(2) . . ?
Mn1 Se4 Mn4 75.69(3) . . ?
Si1 Se5 Mn1 102.84(5) . . ?
Si1 Se5 Li2 113.4(2) . . ?
Mn1 Se5 Li2 73.2(2) . . ?
Si2 Se6 Mn4 101.16(5) . . ?
Si2 Se6 Li3 114.5(2) . . ?
Mn4 Se6 Li3 71.1(2) . . ?
Si3 Se7 Mn2 100.54(6) . . ?
Si3 Se7 Li1 116.8(2) . . ?
Mn2 Se7 Li1 73.5(2) . . ?
Si4 Se8 Mn3 103.42(5) . . ?
Si4 Se8 Li4 113.1(2) . . ?
Mn3 Se8 Li4 71.6(2) . . ?
C2 Si1 C1 108.1(3) . . ?
C2 Si1 C3 108.6(3) . . ?
C1 Si1 C3 108.6(3) . . ?
C2 Si1 Se5 113.1(2) . . ?
C1 Si1 Se5 110.6(2) . . ?
C3 Si1 Se5 107.7(2) . . ?
C6 Si2 C4 108.3(3) . . ?
C6 Si2 C5 109.0(3) . . ?
C4 Si2 C5 109.7(3) . . ?
C6 Si2 Se6 112.0(2) . . ?
C4 Si2 Se6 109.6(2) . . ?
C5 Si2 Se6 108.2(2) . . ?
C7 Si3 C8 108.3(4) . . ?
C7 Si3 C9 109.7(3) . . ?
C8 Si3 C9 109.2(4) . . ?
C7 Si3 Se7 111.9(3) . . ?
C8 Si3 Se7 110.1(3) . . ?
C9 Si3 Se7 107.7(3) . . ?
C10 Si4 C12 108.5(5) . . ?
C10 Si4 C11 108.0(4) . . ?
C12 Si4 C11 109.4(4) . . ?
C10 Si4 Se8 111.1(3) . . ?
C12 Si4 Se8 110.9(3) . . ?
C11 Si4 Se8 108.9(3) . . ?
N6 Li1 N5 88.8(5) . . ?
N6 Li1 Se2 114.8(5) . . ?
N5 Li1 Se2 108.6(4) . . ?
N6 Li1 Se7 103.6(4) . . ?
N5 Li1 Se7 135.6(5) . . ?
Se2 Li1 Se7 104.4(4) . . ?
N6 Li1 C22 31.2(3) . . ?
N5 Li1 C22 59.2(3) . . ?
Se2 Li1 C22 112.1(4) . . ?
Se7 Li1 C22 131.0(4) . . ?
N6 Li1 Mn2 117.8(4) . . ?
N5 Li1 Mn2 151.8(5) . . ?
Se2 Li1 Mn2 53.4(2) . . ?
Se7 Li1 Mn2 51.24(19) . . ?
C22 Li1 Mn2 143.5(4) . . ?
N4 Li2 N3 88.5(4) . . ?
N4 Li2 Se1 107.8(4) . . ?
N3 Li2 Se1 112.9(4) . . ?
N4 Li2 Se5 107.2(4) . . ?
N3 Li2 Se5 131.0(4) . . ?
Se1 Li2 Se5 105.9(3) . . ?
N4 Li2 C28 31.4(2) . . ?
N3 Li2 C28 58.8(3) . . ?
Se1 Li2 C28 108.1(3) . . ?
Se5 Li2 C28 133.3(4) . . ?
N4 Li2 Mn1 116.5(4) . . ?
N3 Li2 Mn1 153.6(5) . . ?
Se1 Li2 Mn1 53.69(17) . . ?
Se5 Li2 Mn1 52.34(17) . . ?
C28 Li2 Mn1 142.9(4) . . ?
N2 Li3 N1 89.8(4) . . ?
N2 Li3 Se4 116.9(5) . . ?
N1 Li3 Se4 113.3(4) . . ?
N2 Li3 Se6 121.0(4) . . ?
N1 Li3 Se6 105.2(4) . . ?
Se4 Li3 Se6 108.6(4) . . ?
N2 Li3 C16 31.4(3) . . ?
N1 Li3 C16 59.0(4) . . ?
Se4 Li3 C16 120.6(4) . . ?
Se6 Li3 C16 130.7(4) . . ?
N2 Li3 C15 60.2(4) . . ?
N1 Li3 C15 30.7(3) . . ?
Se4 Li3 C15 131.8(4) . . ?
Se6 Li3 C15 111.9(4) . . ?
C16 Li3 C15 31.7(3) . . ?
N2 Li3 Mn4 154.2(5) . . ?
N1 Li3 Mn4 116.0(4) . . ?
Se4 Li3 Mn4 55.76(19) . . ?
Se6 Li3 Mn4 53.66(19) . . ?
C16 Li3 Mn4 173.2(4) . . ?
C15 Li3 Mn4 144.9(4) . . ?
N8 Li4 N7 89.5(5) . . ?
N8 Li4 Se3 109.2(5) . . ?
N7 Li4 Se3 110.0(5) . . ?
N8 Li4 Se8 108.2(5) . . ?
N7 Li4 Se8 128.8(5) . . ?
Se3 Li4 Se8 108.5(4) . . ?
N8 Li4 C35 31.7(3) . . ?
N7 Li4 C35 57.9(4) . . ?
Se3 Li4 C35 116.4(6) . . ?
Se8 Li4 C35 127.1(6) . . ?
N8 Li4 C36 58.5(4) . . ?
N7 Li4 C36 31.5(3) . . ?
Se3 Li4 C36 112.4(5) . . ?
Se8 Li4 C36 139.1(5) . . ?
C35 Li4 C36 27.0(3) . . ?
N8 Li4 Mn3 118.2(5) . . ?
N7 Li4 Mn3 151.1(5) . . ?
Se3 Li4 Mn3 55.5(2) . . ?
Se8 Li4 Mn3 53.37(19) . . ?
C35 Li4 Mn3 149.0(5) . . ?
C36 Li4 Mn3 166.9(5) . . ?
C15 N1 C17 113.3(6) . . ?
C15 N1 C18 109.3(7) . . ?
C17 N1 C18 107.3(6) . . ?
C15 N1 Li3 102.2(6) . . ?
C17 N1 Li3 112.3(5) . . ?
C18 N1 Li3 112.4(5) . . ?
C16 N2 C14 108.8(7) . . ?
C16 N2 C13 111.3(7) . . ?
C14 N2 C13 109.9(7) . . ?
C16 N2 Li3 101.7(5) . . ?
C14 N2 Li3 115.6(6) . . ?
C13 N2 Li3 109.3(5) . . ?
C26 N3 C27 109.4(6) . . ?
C26 N3 C25 110.8(6) . . ?
C27 N3 C25 110.1(6) . . ?
C26 N3 Li2 113.7(5) . . ?
C27 N3 Li2 101.5(5) . . ?
C25 N3 Li2 111.0(5) . . ?
C28 N4 C30 111.3(5) . . ?
C28 N4 C29 110.3(5) . . ?
C30 N4 C29 108.2(5) . . ?
C28 N4 Li2 101.0(5) . . ?
C30 N4 Li2 114.4(4) . . ?
C29 N4 Li2 111.4(5) . . ?
C20 N5 C19 109.6(6) . . ?
C20 N5 C21 109.8(6) . . ?
C19 N5 C21 111.6(6) . . ?
C20 N5 Li1 113.2(5) . . ?
C19 N5 Li1 110.0(6) . . ?
C21 N5 Li1 102.5(5) . . ?
C23 N6 C22 112.5(6) . . ?
C23 N6 C24 110.5(6) . . ?
C22 N6 C24 108.5(5) . . ?
C23 N6 Li1 111.3(5) . . ?
C22 N6 Li1 101.6(5) . . ?
C24 N6 Li1 112.0(5) . . ?
C31 N7 C32 110.5(7) . . ?
C31 N7 C36 109.8(8) . . ?
C32 N7 C36 109.3(8) . . ?
C31 N7 Li4 114.2(5) . . ?
C32 N7 Li4 112.9(6) . . ?
C36 N7 Li4 99.5(6) . . ?
C34 N8 C33 109.8(8) . . ?
C34 N8 C35 107.2(10) . . ?
C33 N8 C35 113.8(8) . . ?
C34 N8 Li4 112.9(6) . . ?
C33 N8 Li4 113.4(5) . . ?
C35 N8 Li4 99.3(6) . . ?
Si1 C1 H1A 109.5 . . ?
Si1 C1 H1B 109.5 . . ?
H1A C1 H1B 109.5 . . ?
Si1 C1 H1C 109.5 . . ?
H1A C1 H1C 109.5 . . ?
H1B C1 H1C 109.5 . . ?
Si1 C2 H2A 109.5 . . ?
Si1 C2 H2B 109.5 . . ?
H2A C2 H2B 109.5 . . ?
Si1 C2 H2C 109.5 . . ?
H2A C2 H2C 109.5 . . ?
H2B C2 H2C 109.5 . . ?
Si1 C3 H3A 109.5 . . ?
Si1 C3 H3B 109.5 . . ?
H3A C3 H3B 109.5 . . ?
Si1 C3 H3C 109.5 . . ?
H3A C3 H3C 109.5 . . ?
H3B C3 H3C 109.5 . . ?
Si2 C4 H4A 109.5 . . ?
Si2 C4 H4B 109.5 . . ?
H4A C4 H4B 109.5 . . ?
Si2 C4 H4C 109.5 . . ?
H4A C4 H4C 109.5 . . ?
H4B C4 H4C 109.5 . . ?
Si2 C5 H5A 109.5 . . ?
Si2 C5 H5B 109.5 . . ?
H5A C5 H5B 109.5 . . ?
Si2 C5 H5C 109.5 . . ?
H5A C5 H5C 109.5 . . ?
H5B C5 H5C 109.5 . . ?
Si2 C6 H6A 109.5 . . ?
Si2 C6 H6B 109.5 . . ?
H6A C6 H6B 109.5 . . ?
Si2 C6 H6C 109.5 . . ?
H6A C6 H6C 109.5 . . ?
H6B C6 H6C 109.5 . . ?
Si3 C7 H7A 109.5 . . ?
Si3 C7 H7B 109.5 . . ?
H7A C7 H7B 109.5 . . ?
Si3 C7 H7C 109.5 . . ?
H7A C7 H7C 109.5 . . ?
H7B C7 H7C 109.5 . . ?
Si3 C8 H8A 109.5 . . ?
Si3 C8 H8B 109.5 . . ?
H8A C8 H8B 109.5 . . ?
Si3 C8 H8C 109.5 . . ?
H8A C8 H8C 109.5 . . ?
H8B C8 H8C 109.5 . . ?
Si3 C9 H9A 109.5 . . ?
Si3 C9 H9B 109.5 . . ?
H9A C9 H9B 109.5 . . ?
Si3 C9 H9C 109.5 . . ?
H9A C9 H9C 109.5 . . ?
H9B C9 H9C 109.5 . . ?
Si4 C10 H10A 109.5 . . ?
Si4 C10 H10B 109.5 . . ?
H10A C10 H10B 109.5 . . ?
Si4 C10 H10C 109.5 . . ?
H10A C10 H10C 109.5 . . ?
H10B C10 H10C 109.5 . . ?
Si4 C11 H11A 109.5 . . ?
Si4 C11 H11B 109.5 . . ?
H11A C11 H11B 109.5 . . ?
Si4 C11 H11C 109.5 . . ?
H11A C11 H11C 109.5 . . ?
H11B C11 H11C 109.5 . . ?
Si4 C12 H12A 109.5 . . ?
Si4 C12 H12B 109.5 . . ?
H12A C12 H12B 109.5 . . ?
Si4 C12 H12C 109.5 . . ?
H12A C12 H12C 109.5 . . ?
H12B C12 H12C 109.5 . . ?
N2 C13 H13A 109.5 . . ?
N2 C13 H13B 109.5 . . ?
H13A C13 H13B 109.5 . . ?
N2 C13 H13C 109.5 . . ?
H13A C13 H13C 109.5 . . ?
H13B C13 H13C 109.5 . . ?
N2 C14 H14A 109.5 . . ?
N2 C14 H14B 109.5 . . ?
H14A C14 H14B 109.5 . . ?
N2 C14 H14C 109.5 . . ?
H14A C14 H14C 109.5 . . ?
H14B C14 H14C 109.5 . . ?
N1 C15 C16 112.1(7) . . ?
N1 C15 Li3 47.0(4) . . ?
C16 C15 Li3 73.8(5) . . ?
N1 C15 H15A 109.2 . . ?
C16 C15 H15A 109.2 . . ?
Li3 C15 H15A 150.4 . . ?
N1 C15 H15B 109.2 . . ?
C16 C15 H15B 109.2 . . ?
Li3 C15 H15B 98.2 . . ?
H15A C15 H15B 107.9 . . ?
N2 C16 C15 113.9(7) . . ?
N2 C16 Li3 46.9(4) . . ?
C15 C16 Li3 74.4(5) . . ?
N2 C16 H16A 108.8 . . ?
C15 C16 H16A 108.8 . . ?
Li3 C16 H16A 148.8 . . ?
N2 C16 H16B 108.8 . . ?
C15 C16 H16B 108.8 . . ?
Li3 C16 H16B 100.1 . . ?
H16A C16 H16B 107.7 . . ?
N1 C17 H17A 109.5 . . ?
N1 C17 H17B 109.5 . . ?
H17A C17 H17B 109.5 . . ?
N1 C17 H17C 109.5 . . ?
H17A C17 H17C 109.5 . . ?
H17B C17 H17C 109.5 . . ?
N1 C18 H18A 109.5 . . ?
N1 C18 H18B 109.5 . . ?
H18A C18 H18B 109.5 . . ?
N1 C18 H18C 109.5 . . ?
H18A C18 H18C 109.5 . . ?
H18B C18 H18C 109.5 . . ?
N5 C19 H19A 109.5 . . ?
N5 C19 H19B 109.5 . . ?
H19A C19 H19B 109.5 . . ?
N5 C19 H19C 109.5 . . ?
H19A C19 H19C 109.5 . . ?
H19B C19 H19C 109.5 . . ?
N5 C20 H20A 109.5 . . ?
N5 C20 H20B 109.5 . . ?
H20A C20 H20B 109.5 . . ?
N5 C20 H20C 109.5 . . ?
H20A C20 H20C 109.5 . . ?
H20B C20 H20C 109.5 . . ?
N5 C21 C22 110.0(6) . . ?
N5 C21 H21A 109.7 . . ?
C22 C21 H21A 109.7 . . ?
N5 C21 H21B 109.7 . . ?
C22 C21 H21B 109.7 . . ?
H21A C21 H21B 108.2 . . ?
N6 C22 C21 111.7(5) . . ?
N6 C22 Li1 47.2(3) . . ?
C21 C22 Li1 76.2(4) . . ?
N6 C22 H22A 109.3 . . ?
C21 C22 H22A 109.3 . . ?
Li1 C22 H22A 153.3 . . ?
N6 C22 H22B 109.3 . . ?
C21 C22 H22B 109.3 . . ?
Li1 C22 H22B 94.0 . . ?
H22A C22 H22B 107.9 . . ?
N6 C23 H23A 109.5 . . ?
N6 C23 H23B 109.5 . . ?
H23A C23 H23B 109.5 . . ?
N6 C23 H23C 109.5 . . ?
H23A C23 H23C 109.5 . . ?
H23B C23 H23C 109.5 . . ?
N6 C24 H24A 109.5 . . ?
N6 C24 H24B 109.5 . . ?
H24A C24 H24B 109.5 . . ?
N6 C24 H24C 109.5 . . ?
H24A C24 H24C 109.5 . . ?
H24B C24 H24C 109.5 . . ?
N3 C25 H25A 109.5 . . ?
N3 C25 H25B 109.5 . . ?
H25A C25 H25B 109.5 . . ?
N3 C25 H25C 109.5 . . ?
H25A C25 H25C 109.5 . . ?
H25B C25 H25C 109.5 . . ?
N3 C26 H26A 109.5 . . ?
N3 C26 H26B 109.5 . . ?
H26A C26 H26B 109.5 . . ?
N3 C26 H26C 109.5 . . ?
H26A C26 H26C 109.5 . . ?
H26B C26 H26C 109.5 . . ?
N3 C27 C28 112.0(5) . . ?
N3 C27 H27A 109.2 . . ?
C28 C27 H27A 109.2 . . ?
N3 C27 H27B 109.2 . . ?
C28 C27 H27B 109.2 . . ?
H27A C27 H27B 107.9 . . ?
N4 C28 C27 111.5(5) . . ?
N4 C28 Li2 47.6(3) . . ?
C27 C28 Li2 75.6(4) . . ?
N4 C28 H28A 109.3 . . ?
C27 C28 H28A 109.3 . . ?
Li2 C28 H28A 153.5 . . ?
N4 C28 H28B 109.3 . . ?
C27 C28 H28B 109.3 . . ?
Li2 C28 H28B 94.0 . . ?
H28A C28 H28B 108.0 . . ?
N4 C29 H29A 109.5 . . ?
N4 C29 H29B 109.5 . . ?
H29A C29 H29B 109.5 . . ?
N4 C29 H29C 109.5 . . ?
H29A C29 H29C 109.5 . . ?
H29B C29 H29C 109.5 . . ?
N4 C30 H30A 109.5 . . ?
N4 C30 H30B 109.5 . . ?
H30A C30 H30B 109.5 . . ?
N4 C30 H30C 109.5 . . ?
H30A C30 H30C 109.5 . . ?
H30B C30 H30C 109.5 . . ?
N7 C31 H31A 109.5 . . ?
N7 C31 H31B 109.5 . . ?
H31A C31 H31B 109.5 . . ?
N7 C31 H31C 109.5 . . ?
H31A C31 H31C 109.5 . . ?
H31B C31 H31C 109.5 . . ?
N7 C32 H32A 109.5 . . ?
N7 C32 H32B 109.5 . . ?
H32A C32 H32B 109.5 . . ?
N7 C32 H32C 109.5 . . ?
H32A C32 H32C 109.5 . . ?
H32B C32 H32C 109.5 . . ?
N8 C33 H33A 109.5 . . ?
N8 C33 H33B 109.5 . . ?
H33A C33 H33B 109.5 . . ?
N8 C33 H33C 109.5 . . ?
H33A C33 H33C 109.5 . . ?
H33B C33 H33C 109.5 . . ?
N8 C34 H34A 109.5 . . ?
N8 C34 H34B 109.5 . . ?
H34A C34 H34B 109.5 . . ?
N8 C34 H34C 109.5 . . ?
H34A C34 H34C 109.5 . . ?
H34B C34 H34C 109.5 . . ?
C36 C35 N8 126.5(9) . . ?
C36 C35 Li4 78.1(7) . . ?
N8 C35 Li4 49.0(4) . . ?
C36 C35 H35B 105.7 . . ?
N8 C35 H35B 105.7 . . ?
Li4 C35 H35B 117.9 . . ?
C36 C35 H35C 105.7 . . ?
N8 C35 H35C 105.7 . . ?
Li4 C35 H35C 133.1 . . ?
H35B C35 H35C 106.1 . . ?
C35 C36 N7 121.8(9) . . ?
C35 C36 Li4 74.9(7) . . ?
N7 C36 Li4 49.0(4) . . ?
C35 C36 H36C 106.9 . . ?
N7 C36 H36C 106.9 . . ?
Li4 C36 H36C 111.4 . . ?
C35 C36 H36A 106.9 . . ?
N7 C36 H36A 106.9 . . ?
Li4 C36 H36A 139.5 . . ?
H36C C36 H36A 106.7 . . ?

loop_
_geom_bond_atom_site_label_1
_geom_bond_atom_site_label_2
_geom_bond_distance
_geom_bond_site_symmetry_2
_geom_bond_publ_flag
Mn1 Se2 2.5384(10) . ?
Mn1 Se5 2.5446(9) . ?
Mn1 Se4 2.5715(10) . ?
Mn1 Se1 2.5948(9) . ?
Mn1 Li2 3.077(9) . ?
Mn1 Mn3 3.1193(11) . ?
Mn1 Mn2 3.1485(11) . ?
Mn1 Mn4 3.1799(11) . ?
Mn2 Se7 2.5466(11) . ?
Mn2 Se1 2.5493(10) . ?
Mn2 Se3 2.5735(10) . ?
Mn2 Se2 2.5955(9) . ?
Mn2 Mn4 3.0873(12) . ?
Mn2 Li1 3.131(11) . ?
Mn2 Mn3 3.2169(12) . ?
Mn3 Se4 2.5327(10) . ?
Mn3 Se8 2.5424(10) . ?
Mn3 Se1 2.5759(10) . ?
Mn3 Se3 2.6277(10) . ?
Mn3 Li4 3.006(10) . ?
Mn3 Mn4 3.1165(11) . ?
Mn4 Se3 2.5169(9) . ?
Mn4 Se6 2.5267(10) . ?
Mn4 Se2 2.5561(10) . ?
Mn4 Se4 2.6110(10) . ?
Mn4 Li3 2.968(10) . ?
Se1 Li2 2.588(10) . ?
Se2 Li1 2.516(10) . ?
Se3 Li4 2.582(11) . ?
Se4 Li3 2.563(10) . ?
Se5 Si1 2.2535(19) . ?
Se5 Li2 2.616(9) . ?
Se6 Si2 2.2426(18) . ?
Se6 Li3 2.577(10) . ?
Se7 Si3 2.2524(19) . ?
Se7 Li1 2.684(11) . ?
Se8 Si4 2.251(2) . ?
Se8 Li4 2.595(11) . ?
Si1 C2 1.851(6) . ?
Si1 C1 1.862(7) . ?
Si1 C3 1.875(6) . ?
Si2 C6 1.847(7) . ?
Si2 C4 1.847(7) . ?
Si2 C5 1.884(6) . ?
Si3 C7 1.858(7) . ?
Si3 C8 1.858(8) . ?
Si3 C9 1.875(7) . ?
Si4 C10 1.856(8) . ?
Si4 C12 1.862(8) . ?
Si4 C11 1.868(7) . ?
Li1 N6 2.069(11) . ?
Li1 N5 2.094(12) . ?
Li1 C22 2.763(12) . ?
Li2 N4 2.084(11) . ?
Li2 N3 2.119(11) . ?
Li2 C28 2.772(11) . ?
Li3 N2 2.051(12) . ?
Li3 N1 2.066(11) . ?
Li3 C16 2.750(13) . ?
Li3 C15 2.758(12) . ?
Li4 N8 2.075(12) . ?
Li4 N7 2.103(12) . ?
Li4 C35 2.714(13) . ?
Li4 C36 2.750(13) . ?
N1 C15 1.442(10) . ?
N1 C17 1.440(8) . ?
N1 C18 1.485(10) . ?
N2 C16 1.463(10) . ?
N2 C14 1.452(10) . ?
N2 C13 1.475(9) . ?
N3 C26 1.458(9) . ?
N3 C27 1.466(8) . ?
N3 C25 1.464(9) . ?
N4 C28 1.471(8) . ?
N4 C30 1.470(7) . ?
N4 C29 1.484(7) . ?
N5 C20 1.469(9) . ?
N5 C19 1.478(9) . ?
N5 C21 1.488(9) . ?
N6 C23 1.455(8) . ?
N6 C22 1.461(8) . ?
N6 C24 1.482(8) . ?
N7 C31 1.436(9) . ?
N7 C32 1.435(10) . ?
N7 C36 1.458(11) . ?
N8 C34 1.410(11) . ?
N8 C33 1.446(9) . ?
N8 C35 1.444(11) . ?
C1 H1A 0.9800 . ?
C1 H1B 0.9800 . ?
C1 H1C 0.9800 . ?
C2 H2A 0.9800 . ?
C2 H2B 0.9800 . ?
C2 H2C 0.9800 . ?
C3 H3A 0.9800 . ?
C3 H3B 0.9800 . ?
C3 H3C 0.9800 . ?
C4 H4A 0.9800 . ?
C4 H4B 0.9800 . ?
C4 H4C 0.9800 . ?
C5 H5A 0.9800 . ?
C5 H5B 0.9800 . ?
C5 H5C 0.9800 . ?
C6 H6A 0.9800 . ?
C6 H6B 0.9800 . ?
C6 H6C 0.9800 . ?
C7 H7A 0.9800 . ?
C7 H7B 0.9800 . ?
C7 H7C 0.9800 . ?
C8 H8A 0.9800 . ?
C8 H8B 0.9800 . ?
C8 H8C 0.9800 . ?
C9 H9A 0.9800 . ?
C9 H9B 0.9800 . ?
C9 H9C 0.9800 . ?
C10 H10A 0.9800 . ?
C10 H10B 0.9800 . ?
C10 H10C 0.9800 . ?
C11 H11A 0.9800 . ?
C11 H11B 0.9800 . ?
C11 H11C 0.9800 . ?
C12 H12A 0.9800 . ?
C12 H12B 0.9800 . ?
C12 H12C 0.9800 . ?
C13 H13A 0.9800 . ?
C13 H13B 0.9800 . ?
C13 H13C 0.9800 . ?
C14 H14A 0.9800 . ?
C14 H14B 0.9800 . ?
C14 H14C 0.9800 . ?
C15 C16 1.506(12) . ?
C15 H15A 0.9900 . ?
C15 H15B 0.9900 . ?
C16 H16A 0.9900 . ?
C16 H16B 0.9900 . ?
C17 H17A 0.9800 . ?
C17 H17B 0.9800 . ?
C17 H17C 0.9800 . ?
C18 H18A 0.9800 . ?
C18 H18B 0.9800 . ?
C18 H18C 0.9800 . ?
C19 H19A 0.9800 . ?
C19 H19B 0.9800 . ?
C19 H19C 0.9800 . ?
C20 H20A 0.9800 . ?
C20 H20B 0.9800 . ?
C20 H20C 0.9800 . ?
C21 C22 1.527(10) . ?
C21 H21A 0.9900 . ?
C21 H21B 0.9900 . ?
C22 H22A 0.9900 . ?
C22 H22B 0.9900 . ?
C23 H23A 0.9800 . ?
C23 H23B 0.9800 . ?
C23 H23C 0.9800 . ?
C24 H24A 0.9800 . ?
C24 H24B 0.9800 . ?
C24 H24C 0.9800 . ?
C25 H25A 0.9800 . ?
C25 H25B 0.9800 . ?
C25 H25C 0.9800 . ?
C26 H26A 0.9800 . ?
C26 H26B 0.9800 . ?
C26 H26C 0.9800 . ?
C27 C28 1.511(9) . ?
C27 H27A 0.9900 . ?
C27 H27B 0.9900 . ?
C28 H28A 0.9900 . ?
C28 H28B 0.9900 . ?
C29 H29A 0.9800 . ?
C29 H29B 0.9800 . ?
C29 H29C 0.9800 . ?
C30 H30A 0.9800 . ?
C30 H30B 0.9800 . ?
C30 H30C 0.9800 . ?
C31 H31A 0.9800 . ?
C31 H31B 0.9800 . ?
C31 H31C 0.9800 . ?
C32 H32A 0.9800 . ?
C32 H32B 0.9800 . ?
C32 H32C 0.9800 . ?
C33 H33A 0.9800 . ?
C33 H33B 0.9800 . ?
C33 H33C 0.9800 . ?
C34 H34A 0.9800 . ?
C34 H34B 0.9800 . ?
C34 H34C 0.9800 . ?
C35 C36 1.277(14) . ?
C35 H35B 0.9900 . ?
C35 H35C 0.9900 . ?
C36 H36C 0.9900 . ?
C36 H36A 0.9900 . ?
